data_7123374
loop_
_publ_author_name
'Zhang, Jiaxu'
'Wang, Xiang'
'Lv, Jing'
'Li, Dong-Sheng'
'Wu, Tao'

_publ_section_title
;
 A multivalent mixed-metal strategy for single-Cu+-ion-bridged
 cluster-based chalcogenide open frameworks for sensitive nonenzymatic
 detection on glucose
;
_journal_name_full 'Chemical Communications'
_journal_paper_doi 10.1039/C9CC02905B
_journal_year 2019
_chemical_formula_moiety 'Cu17 Ga22 S88 Sn17'
_chemical_formula_sum 'Cu17 Ga22 S88 Sn17'
_chemical_formula_weight 7453.03
_space_group_crystal_system trigonal
_space_group_IT_number 146
_space_group_name_Hall 'R 3'
_space_group_name_H-M_alt 'R 3'
_symmetry_space_group_name_Hall 'R 3'
_symmetry_space_group_name_H-M 'R 3 :H'
_audit_creation_date 2019-04-14
_audit_creation_method
;
Olex2 1.2
(compiled 2018.05.29 svn.r3508 for OlexSys, GUI svn.r5506)
;
_audit_update_record
;
2019-04-15 deposited with the CCDC.    2019-04-30 downloaded from the CCDC.
;
_cell_angle_alpha 90
_cell_angle_beta 90
_cell_angle_gamma 120
_cell_formula_units_Z 9
_cell_length_a 51.949(4)
_cell_length_b 51.949(4)
_cell_length_c 31.812(2)
_cell_measurement_reflns_used 8556
_cell_measurement_temperature 120(2)
_cell_measurement_theta_max 16.87
_cell_measurement_theta_min 2.48
_cell_volume 74349(9)
_computing_cell_refinement 'Bruker SAINT'
_computing_data_collection 'Bruker APEX2'
_computing_data_reduction 'Bruker SAINT'
_computing_molecular_graphics 'Olex2 (Dolomanov et al., 2009)'
_computing_publication_material 'Olex2 (Dolomanov et al., 2009)'
_computing_structure_refinement 'ShelXL (Sheldrick, 2015)'
_diffrn_ambient_temperature 120.0
_diffrn_measured_fraction_theta_full 0.999
_diffrn_measured_fraction_theta_max 0.999
_diffrn_measurement_device_type 'Bruker APEX-II CCD'
_diffrn_measurement_method '\f and \w scans'
_diffrn_radiation_type MoK\a
_diffrn_radiation_wavelength 0.71073
_diffrn_reflns_av_R_equivalents 0.1357
_diffrn_reflns_av_unetI/netI 0.1301
_diffrn_reflns_Laue_measured_fraction_full 0.999
_diffrn_reflns_Laue_measured_fraction_max 0.999
_diffrn_reflns_limit_h_max 47
_diffrn_reflns_limit_h_min -47
_diffrn_reflns_limit_k_max 47
_diffrn_reflns_limit_k_min -47
_diffrn_reflns_limit_l_max 28
_diffrn_reflns_limit_l_min -28
_diffrn_reflns_number 80161
_diffrn_reflns_point_group_measured_fraction_full 0.999
_diffrn_reflns_point_group_measured_fraction_max 0.999
_diffrn_reflns_theta_full 18.838
_diffrn_reflns_theta_max 18.838
_diffrn_reflns_theta_min 1.568
_exptl_absorpt_coefficient_mu 4.648
_exptl_crystal_colour 'dark red'
_exptl_crystal_density_diffrn 1.498
_exptl_crystal_description block
_exptl_crystal_F_000 30897
_refine_diff_density_max 0.930
_refine_diff_density_min -1.041
_refine_diff_density_rms 0.209
_refine_ls_abs_structure_details
;
 Refined as an inversion twin.
;
_refine_ls_abs_structure_Flack 0.71(4)
_refine_ls_extinction_coef 0.000214(14)
_refine_ls_extinction_expression Fc^*^=kFc[1+0.001xFc^2^\l^3^/sin(2\q)]^-1/4^
_refine_ls_extinction_method 'SHELXL-2018/3 (Sheldrick 2018)'
_refine_ls_goodness_of_fit_ref 1.012
_refine_ls_hydrogen_treatment undef
_refine_ls_matrix_type full
_refine_ls_number_parameters 1299
_refine_ls_number_reflns 25986
_refine_ls_number_restraints 2657
_refine_ls_restrained_S_all 0.959
_refine_ls_R_factor_all 0.1200
_refine_ls_R_factor_gt 0.0852
_refine_ls_shift/su_max 0.002
_refine_ls_shift/su_mean 0.000
_refine_ls_structure_factor_coef Fsqd
_refine_ls_weighting_details 'w=1/[\s^2^(Fo^2^)+(0.1903P)^2^] where P=(Fo^2^+2Fc^2^)/3'
_refine_ls_weighting_scheme calc
_refine_ls_wR_factor_gt 0.2312
_refine_ls_wR_factor_ref 0.2741
_reflns_Friedel_coverage 0.999
_reflns_Friedel_fraction_full 0.998
_reflns_Friedel_fraction_max 0.998
_reflns_number_gt 17474
_reflns_number_total 25986
_reflns_threshold_expression 'I > 2\s(I)'
_cod_data_source_file c9cc02905b2.cif
_cod_data_source_block MCOF-4
_cod_original_cell_volume 74351(11)
_cod_database_code 7123374
_shelx_shelxl_version_number 2018/3
_shelx_space_group_comment
;
The symmetry employed for this shelxl refinement is uniquely defined
by the following loop, which should always be used as a source of
symmetry information in preference to the above space-group names.
They are only intended as comments.
;
_olex2_refinement_description
;
1. Twinned data refinement
 Scales: 0.29(4)
 0.71(4)
2. Uiso/Uaniso restraints and constraints
All non-hydrogen atoms restrained to be isotropic: with sigma of 0.1 and sigma
for terminal atoms of 0.2
3. Rigid body (RIGU) restrains
 All non-hydrogen atoms
 with sigma for 1-2 distances of 0.004 and sigma for 1-3 distances of 0.004
;
_olex2_submission_special_instructions 'No special instructions were received'

loop_
_space_group_symop_operation_xyz
'x, y, z'
'-y, x-y, z'
'-x+y, -x, z'
'x+2/3, y+1/3, z+1/3'
'-y+2/3, x-y+1/3, z+1/3'
'-x+y+2/3, -x+1/3, z+1/3'
'x+1/3, y+2/3, z+2/3'
'-y+1/3, x-y+2/3, z+2/3'
'-x+y+1/3, -x+2/3, z+2/3'

loop_
_atom_site_label
_atom_site_type_symbol
_atom_site_fract_x
_atom_site_fract_y
_atom_site_fract_z
_atom_site_U_iso_or_equiv
_atom_site_adp_type
_atom_site_occupancy
_atom_site_site_symmetry_order
_atom_site_calc_flag
_atom_site_refinement_flags_adp
Cu1 Cu 0.11797(18) 0.18411(17) 0.6437(3) 0.087(2) Uani 1 1 d U
S1 S 0.2261(5) 0.2097(5) 0.4903(6) 0.106(6) Uani 1 1 d U
Sn0A Sn 0.14067(17) 0.11485(19) 0.7921(2) 0.156(3) Uani 1 1 d U
Sn1 Sn 0.27536(17) 0.27873(17) 0.6234(3) 0.155(3) Uani 1 1 d U
Ga2 Ga 0.22874(19) 0.30699(17) 0.6662(3) 0.109(3) Uani 1 1 d U
Sn2 Sn 0.30338(17) 0.35947(14) 0.6265(3) 0.161(3) Uani 1 1 d U
Cu2 Cu 0.20148(17) 0.22605(18) 0.6658(2) 0.082(2) Uani 1 1 d U
S2 S 0.3678(6) 0.0089(5) 0.4709(9) 0.146(8) Uani 1 1 d U
Ga3 Ga 0.2436(2) 0.31168(19) 0.5541(3) 0.117(3) Uani 1 1 d U
Cu3 Cu 0.16700(17) 0.15581(17) 0.5983(3) 0.080(2) Uani 1 1 d U
S3 S 0.5045(5) 0.0948(5) 0.3649(7) 0.122(7) Uani 1 1 d U
S4 S 0.1457(5) 0.2262(6) 0.7695(7) 0.128(7) Uani 1 1 d U
Sn4 Sn 0.4112(2) 0.28357(19) 0.4314(3) 0.163(3) Uani 1 1 d U
Ga4 Ga 0.1401(2) 0.1254(2) 0.4926(3) 0.108(3) Uani 1 1 d U
Cu4 Cu 0.4535(2) 0.1318(2) 0.4960(3) 0.091(2) Uani 1 1 d U
S5 S 0.5259(5) 0.1099(5) 0.4802(8) 0.122(7) Uani 1 1 d U
Ga5 Ga 0.21948(18) 0.16455(18) 0.5144(2) 0.092(2) Uani 1 1 d U
Cu5 Cu 0.40191(19) 0.1558(2) 0.4466(3) 0.089(2) Uani 1 1 d U
Sn5 Sn 0.5150(2) 0.1574(2) 0.2150(2) 0.172(3) Uani 1 1 d U
Cu6 Cu 0.48060(18) 0.21433(18) 0.4793(2) 0.080(2) Uani 1 1 d U
Ga6 Ga 0.55771(16) 0.23224(19) 0.4961(2) 0.091(2) Uani 1 1 d U
S6 S 0.5459(5) 0.2064(6) 0.2411(6) 0.135(8) Uani 1 1 d U
Ga7 Ga 0.1875(2) 0.1973(2) 0.4439(3) 0.113(3) Uani 1 1 d U
Cu7 Cu 0.51366(19) 0.17734(19) 0.4144(3) 0.089(2) Uani 1 1 d U
S7 S 0.4026(5) 0.1380(5) 0.2665(6) 0.115(6) Uani 1 1 d U
Sn9 Sn 0.18308(15) 0.26271(14) 0.4799(2) 0.126(2) Uani 1 1 d U
Cu9 Cu 0.0112(3) 0.2711(4) 0.5215(6) 0.207(7) Uani 1 1 d U
S9 S 0.5227(5) 0.2933(5) 0.3971(6) 0.107(6) Uani 1 1 d U
Sn8 Sn 0.24661(11) 0.19752(11) 0.61991(16) 0.0912(15) Uani 1 1 d U
Cu0A Cu 0.1683(2) 0.26048(18) 0.5937(3) 0.095(3) Uani 1 1 d U
S8 S 0.3428(5) 0.0944(5) 0.3497(7) 0.117(7) Uani 1 1 d U
Ga10 Ga 0.53315(19) 0.15287(19) 0.5124(3) 0.097(2) Uani 1 1 d U
Cu10 Cu 0.1554(3) 0.0653(3) 0.8315(4) 0.175(6) Uani 1 1 d U
S10 S 0.4469(5) 0.2375(4) 0.3633(6) 0.104(6) Uani 1 1 d U
Cu11 Cu 0.19425(17) 0.15595(18) 0.7067(2) 0.080(2) Uani 1 1 d U
Cu1A Cu 0.13411(19) 0.19039(18) 0.5260(3) 0.090(2) Uani 1 1 d U
S11 S 0.4670(6) 0.1452(6) 0.2085(7) 0.153(9) Uani 1 1 d U
Cu12 Cu 0.21695(17) 0.23137(18) 0.5482(2) 0.083(2) Uani 1 1 d U
Ga12 Ga 0.11421(18) 0.11571(19) 0.6845(3) 0.101(2) Uani 1 1 d U
S12 S 0.5334(5) 0.1751(4) 0.3468(6) 0.100(6) Uani 1 1 d U
S13 S 0.3689(5) 0.1785(5) 0.3339(6) 0.107(6) Uani 1 1 d U
Ga13 Ga 0.1467(2) 0.1831(2) 0.7484(3) 0.114(3) Uani 1 1 d U
Cu13 Cu 0.4612(2) 0.20034(19) 0.3635(3) 0.091(2) Uani 1 1 d U
S15 S 0.5202(6) 0.1233(6) 0.2597(8) 0.148(9) Uani 1 1 d U
Cu15 Cu 0.1573(4) 0.0860(3) 0.3336(4) 0.170(6) Uani 1 1 d U
Sn15 Sn 0.1927(2) 0.1322(2) 0.4100(2) 0.163(3) Uani 1 1 d U
Ga15 Ga 0.1075(2) 0.2439(2) 0.5180(3) 0.113(3) Uani 1 1 d U
S14 S 0.4452(5) 0.0495(5) 0.4465(8) 0.124(7) Uani 1 1 d U
Cu14 Cu 0.43530(19) 0.11833(18) 0.3803(3) 0.088(2) Uani 1 1 d U
Sn14 Sn 0.08756(12) 0.11814(11) 0.5769(2) 0.1088(18) Uani 1 1 d U
S17 S 0.4630(6) 0.3083(5) 0.4130(8) 0.138(8) Uani 1 1 d U
Ga17 Ga 0.0921(2) 0.2389(2) 0.6309(4) 0.123(3) Uani 1 1 d U
S16 S 0.5161(4) 0.2273(4) 0.5317(6) 0.084(5) Uani 1 1 d U
Cu16 Cu 0.3955(4) 0.3221(3) 0.3682(6) 0.184(6) Uani 1 1 d U
Ga16 Ga 0.49966(19) 0.1876(2) 0.5757(2) 0.101(3) Uani 1 1 d U
Sn16 Sn 0.03286(17) 0.22396(19) 0.5558(4) 0.186(4) Uani 1 1 d U
S18 S 0.5348(6) 0.2009(6) 0.6290(7) 0.128(7) Uani 1 1 d U
Sn19 Sn 0.15318(14) 0.25313(15) 0.7053(2) 0.129(2) Uani 1 1 d U
S19 S 0.0760(4) 0.1894(5) 0.6338(8) 0.113(6) Uani 1 1 d U
S21 S 0.0913(4) 0.1939(5) 0.5134(7) 0.113(6) Uani 1 1 d U
Ga21 Ga 0.3733(2) 0.09230(19) 0.5193(3) 0.103(3) Uani 1 1 d U
Sn20 Sn 0.42218(14) 0.16956(15) 0.55644(17) 0.1159(19) Uani 1 1 d U
S20 S 0.3822(5) 0.1232(5) 0.5782(7) 0.120(7) Uani 1 1 d U
S22 S 0.0430(4) 0.1213(5) 0.5705(9) 0.125(7) Uani 1 1 d U
Sn22 Sn 0.32466(18) 0.01562(17) 0.4804(3) 0.170(3) Uani 1 1 d U
S23 S 0.1110(5) 0.2590(6) 0.6953(8) 0.134(8) Uani 1 1 d U
Ga23 Ga 0.4046(2) 0.05612(19) 0.4559(3) 0.110(3) Uani 1 1 d U
S24 S 0.2275(5) 0.3108(6) 0.4859(9) 0.155(10) Uani 1 1 d U
Ga24 Ga 0.35467(18) 0.07893(19) 0.4080(3) 0.103(3) Uani 1 1 d U
S25 S 0.1905(6) 0.2368(6) 0.4221(7) 0.138(8) Uani 1 1 d U
Ga25 Ga 0.47364(19) 0.26967(18) 0.4124(3) 0.096(2) Uani 1 1 d U
S27 S 0.1750(4) 0.1329(4) 0.5424(6) 0.099(5) Uani 1 1 d U
Ga27 Ga 0.39820(19) 0.21331(19) 0.3824(3) 0.099(3) Uani 1 1 d U
S26 S 0.1449(6) 0.0986(6) 0.4368(8) 0.143(8) Uani 1 1 d U
Ga26 Ga 0.4175(2) 0.2274(2) 0.4934(3) 0.103(3) Uani 1 1 d U
S28 S 0.2311(6) 0.1425(6) 0.4597(7) 0.138(8) Uani 1 1 d U
Sn28 Sn 0.53627(13) 0.25568(11) 0.39765(17) 0.1018(16) Uani 1 1 d U
S29 S 0.2563(4) 0.1735(4) 0.5641(6) 0.099(5) Uani 1 1 d U
Ga29 Ga 0.52643(19) 0.20698(18) 0.3054(2) 0.095(2) Uani 1 1 d U
Ga2S Ga 0.05967(18) 0.17143(18) 0.5675(3) 0.110(3) Uani 1 1 d U
S31 S 0.5694(5) 0.1633(6) 0.5619(8) 0.140(8) Uani 1 1 d U
Ga31 Ga 0.4516(2) 0.1499(2) 0.2733(3) 0.109(3) Uani 1 1 d U
S30 S 0.1876(5) 0.1268(6) 0.7641(7) 0.128(7) Uani 1 1 d U
Ga30 Ga 0.5019(2) 0.1284(2) 0.3230(3) 0.110(3) Uani 1 1 d U
S33 S 0.1954(6) 0.3012(5) 0.7200(8) 0.136(8) Uani 1 1 d U
Sn33 Sn 0.48581(14) 0.09784(13) 0.4305(2) 0.117(2) Uani 1 1 d U
S32 S 0.2432(4) 0.2729(4) 0.6764(6) 0.096(5) Uani 1 1 d U
Sn32 Sn 0.38576(14) 0.14251(14) 0.33417(18) 0.1159(19) Uani 1 1 d U
S34 S 0.2679(6) 0.3532(5) 0.6813(10) 0.158(10) Uani 1 1 d U
S35 S 0.2593(4) 0.2764(4) 0.5564(6) 0.094(5) Uani 1 1 d U
S39 S 0.5953(5) 0.2479(5) 0.5441(7) 0.119(7) Uani 1 1 d U
S38 S 0.1595(4) 0.1257(4) 0.6566(6) 0.095(5) Uani 1 1 d U
S37 S 0.0784(5) 0.0881(5) 0.6385(7) 0.120(6) Uani 1 1 d U
S36 S 0.2886(4) 0.2445(4) 0.6303(6) 0.103(6) Uani 1 1 d U
S40 S 0.1048(6) 0.0840(6) 0.7408(8) 0.144(9) Uani 1 1 d U
S41 S 0.6150(7) 0.2231(8) 0.6447(9) 0.177(12) Uani 1 1 d U
S42 S 0.0690(6) 0.2515(6) 0.5008(10) 0.152(9) Uani 1 1 d U
S43 S 0.5752(4) 0.2707(5) 0.4513(7) 0.110(6) Uani 1 1 d U
Sn44 Sn 0.57761(18) 0.2078(2) 0.5933(2) 0.155(3) Uani 1 1 d U
S45 S 0.0176(5) 0.1721(6) 0.5549(10) 0.150(9) Uani 1 1 d U
S46 S 0.1374(7) 0.1565(7) 0.8087(7) 0.156(9) Uani 1 1 d U
S47 S 0.1086(5) 0.1560(5) 0.7027(6) 0.105(6) Uani 1 1 d U
S48 S 0.2413(4) 0.1688(4) 0.6814(6) 0.088(5) Uani 1 1 d U
S49 S 0.1937(4) 0.1974(4) 0.7272(6) 0.096(5) Uani 1 1 d U
S50 S 0.3182(4) 0.3238(5) 0.6356(8) 0.127(7) Uani 1 1 d U
S51 S 0.2097(4) 0.3068(4) 0.6018(8) 0.112(6) Uani 1 1 d U
S52 S 0.1272(5) 0.2667(5) 0.5821(8) 0.116(6) Uani 1 1 d U
S53 S 0.1417(5) 0.1675(5) 0.4661(6) 0.112(6) Uani 1 1 d U
S54 S 0.0922(5) 0.0926(5) 0.5174(8) 0.119(7) Uani 1 1 d U
S55 S 0.0503(5) 0.2450(5) 0.6180(10) 0.143(8) Uani 1 1 d U
S56 S 0.1951(6) 0.1760(7) 0.3831(6) 0.146(9) Uani 1 1 d U
S57 S 0.1428(5) 0.2713(5) 0.4645(8) 0.128(7) Uani 1 1 d U
S58 S 0.1742(4) 0.2335(4) 0.5423(5) 0.079(4) Uani 1 1 d U
S59 S 0.1608(4) 0.2295(4) 0.6499(5) 0.078(4) Uani 1 1 d U
S60 S 0.1291(4) 0.1649(3) 0.5878(5) 0.073(4) Uani 1 1 d U
S61 S 0.2059(3) 0.2029(3) 0.6068(5) 0.065(4) Uani 1 1 d U
S62 S 0.4916(5) 0.1443(5) 0.5489(6) 0.104(6) Uani 1 1 d U
S63 S 0.4600(5) 0.1830(6) 0.6118(6) 0.121(7) Uani 1 1 d U
S64 S 0.5505(4) 0.1899(4) 0.4628(6) 0.093(5) Uani 1 1 d U
S65 S 0.4035(6) 0.2639(6) 0.5020(8) 0.134(8) Uani 1 1 d U
S66 S 0.4678(5) 0.2524(5) 0.4804(6) 0.099(6) Uani 1 1 d U
S67 S 0.4092(5) 0.2081(6) 0.5614(6) 0.115(7) Uani 1 1 d U
S68 S 0.3866(4) 0.1903(5) 0.4471(6) 0.100(5) Uani 1 1 d U
S69 S 0.5563(5) 0.2549(4) 0.3297(6) 0.103(6) Uani 1 1 d U
S70 S 0.4779(5) 0.1980(4) 0.2975(5) 0.095(5) Uani 1 1 d U
S71 S 0.4525(5) 0.1134(4) 0.3166(6) 0.109(6) Uani 1 1 d U
S72 S 0.3117(6) 0.0334(5) 0.4177(10) 0.152(9) Uani 1 1 d U
S73 S 0.3327(6) 0.0475(6) 0.5411(9) 0.152(9) Uani 1 1 d U
S74 S 0.2824(7) -0.0324(6) 0.4917(12) 0.183(12) Uani 1 1 d U
S75 S 0.3940(5) 0.0715(4) 0.3938(7) 0.108(6) Uani 1 1 d U
S76 S 0.3597(5) 0.1101(5) 0.4615(7) 0.110(6) Uani 1 1 d U
S77 S 0.4134(5) 0.0856(4) 0.5149(7) 0.103(6) Uani 1 1 d U
S78 S 0.4714(4) 0.1342(4) 0.4314(5) 0.082(5) Uani 1 1 d U
S79 S 0.4411(4) 0.1685(4) 0.4899(4) 0.072(4) Uani 1 1 d U
S80 S 0.4960(4) 0.2095(4) 0.4154(5) 0.076(4) Uani 1 1 d U
S81 S 0.4231(4) 0.1547(3) 0.3847(5) 0.071(4) Uani 1 1 d U
S82 S 0.2026(9) 0.1085(9) 0.3574(10) 0.196(14) Uani 1 1 d U
S84 S 0.5304(7) 0.1554(8) 0.1478(9) 0.180(12) Uani 1 1 d U
S83 S 0.2815(6) 0.3591(5) 0.5621(10) 0.153(10) Uani 1 1 d U
S85 S 0.1312(7) 0.0879(8) 0.8572(11) 0.191(13) Uani 1 1 d U
S86 S -0.0099(7) 0.2260(9) 0.5430(12) 0.198(14) Uani 1 1 d U
S87 S 0.3979(9) 0.3197(8) 0.4317(11) 0.193(13) Uani 1 1 d U
S88 S 0.3956(9) 0.3220(7) 0.3031(12) 0.191(13) Uani 1 1 d U
S44 S 0.3822(7) 0.2483(6) 0.3818(9) 0.152(9) Uani 1 1 d U

loop_
_atom_site_aniso_label
_atom_site_aniso_U_11
_atom_site_aniso_U_22
_atom_site_aniso_U_33
_atom_site_aniso_U_23
_atom_site_aniso_U_13
_atom_site_aniso_U_12
Cu1 0.078(5) 0.073(5) 0.103(6) -0.017(4) -0.010(4) 0.033(4)
S1 0.122(15) 0.131(15) 0.077(11) -0.018(11) -0.015(11) 0.071(13)
Sn0A 0.156(6) 0.192(7) 0.119(5) 0.057(5) 0.029(4) 0.086(6)
Sn1 0.131(5) 0.131(5) 0.177(7) -0.008(5) -0.028(5) 0.046(5)
Ga2 0.098(6) 0.067(5) 0.153(8) -0.033(5) -0.028(5) 0.035(5)
Sn2 0.133(6) 0.081(4) 0.218(8) -0.016(4) -0.034(5) 0.016(4)
Cu2 0.078(5) 0.087(5) 0.084(5) -0.020(4) -0.016(4) 0.043(5)
S2 0.164(19) 0.110(16) 0.15(2) 0.021(14) 0.041(17) 0.062(15)
Ga3 0.098(6) 0.081(6) 0.153(8) 0.004(5) -0.029(6) 0.032(5)
Cu3 0.076(5) 0.074(5) 0.094(6) -0.013(4) -0.010(4) 0.040(4)
S3 0.142(18) 0.116(15) 0.129(16) 0.011(13) 0.039(14) 0.080(15)
S4 0.142(19) 0.163(18) 0.099(14) -0.035(13) 0.003(13) 0.091(16)
Sn4 0.210(8) 0.179(7) 0.181(7) -0.012(5) -0.030(6) 0.156(7)
Ga4 0.121(7) 0.109(6) 0.102(6) -0.033(5) -0.028(5) 0.064(6)
Cu4 0.114(6) 0.104(6) 0.084(6) 0.015(5) 0.015(5) 0.075(6)
S5 0.143(18) 0.121(15) 0.136(17) 0.013(13) 0.002(14) 0.091(14)
Ga5 0.100(6) 0.108(6) 0.087(5) -0.031(4) -0.012(4) 0.065(5)
Cu5 0.094(6) 0.113(6) 0.078(5) -0.005(5) -0.004(4) 0.065(5)
Sn5 0.182(7) 0.194(8) 0.119(5) -0.014(5) 0.058(5) 0.078(6)
Cu6 0.097(6) 0.098(6) 0.068(5) -0.001(4) -0.002(4) 0.066(5)
Ga6 0.076(5) 0.116(6) 0.093(5) -0.007(4) -0.019(4) 0.058(5)
S6 0.122(16) 0.19(2) 0.077(13) 0.004(13) 0.049(12) 0.063(16)
Ga7 0.138(8) 0.142(8) 0.077(5) -0.019(5) -0.023(5) 0.082(6)
Cu7 0.095(6) 0.100(6) 0.091(6) 0.001(5) 0.014(5) 0.064(5)
S7 0.129(16) 0.137(17) 0.070(12) -0.016(11) -0.009(11) 0.060(13)
Sn9 0.130(5) 0.120(5) 0.125(5) 0.015(4) -0.032(4) 0.061(4)
Cu9 0.131(11) 0.241(17) 0.29(2) 0.007(14) -0.059(11) 0.123(12)
S9 0.147(17) 0.104(13) 0.099(14) -0.001(11) -0.015(12) 0.085(13)
Sn8 0.080(3) 0.099(4) 0.104(4) -0.001(3) -0.008(3) 0.051(3)
Cu0A 0.096(6) 0.077(5) 0.113(7) -0.022(5) -0.025(5) 0.044(5)
S8 0.090(13) 0.118(15) 0.119(15) 0.012(12) 0.000(11) 0.034(12)
Ga10 0.105(6) 0.117(6) 0.097(6) 0.010(5) 0.001(5) 0.077(5)
Cu10 0.145(10) 0.203(13) 0.154(11) 0.111(10) 0.013(8) 0.069(10)
S10 0.137(15) 0.091(12) 0.105(13) -0.003(10) -0.009(11) 0.072(12)
Cu11 0.079(5) 0.094(6) 0.068(5) 0.010(4) -0.008(4) 0.044(5)
Cu1A 0.089(6) 0.086(6) 0.094(6) -0.014(5) -0.025(5) 0.043(5)
S11 0.17(2) 0.15(2) 0.097(15) -0.020(13) 0.043(14) 0.043(17)
Cu12 0.079(5) 0.089(6) 0.079(5) -0.003(4) -0.010(4) 0.042(5)
Ga12 0.086(5) 0.104(6) 0.109(6) 0.017(5) 0.010(5) 0.044(5)
S12 0.124(15) 0.108(13) 0.087(12) 0.002(10) 0.030(11) 0.072(12)
S13 0.099(14) 0.124(15) 0.102(14) -0.014(12) -0.029(11) 0.061(12)
Ga13 0.119(7) 0.149(8) 0.092(6) 0.011(5) 0.023(5) 0.081(6)
Cu13 0.108(6) 0.095(6) 0.074(5) 0.001(4) -0.007(5) 0.055(5)
S15 0.15(2) 0.16(2) 0.131(16) -0.043(14) 0.051(15) 0.075(17)
Cu15 0.275(17) 0.172(12) 0.114(9) -0.049(8) 0.004(10) 0.148(12)
Sn15 0.216(8) 0.194(8) 0.117(5) -0.054(5) -0.023(5) 0.130(7)
Ga15 0.103(6) 0.107(6) 0.147(8) -0.015(6) -0.040(6) 0.066(5)
S14 0.135(16) 0.106(15) 0.145(19) 0.019(13) 0.034(14) 0.070(13)
Cu14 0.100(6) 0.084(6) 0.094(6) 0.003(4) 0.019(5) 0.057(5)
Sn14 0.090(4) 0.079(3) 0.146(5) -0.023(3) -0.018(3) 0.034(3)
S17 0.20(2) 0.096(15) 0.15(2) -0.012(13) -0.016(17) 0.106(16)
Ga17 0.098(6) 0.099(6) 0.195(10) -0.034(6) -0.013(6) 0.066(5)
S16 0.090(11) 0.108(13) 0.086(11) -0.025(9) -0.022(9) 0.073(10)
Cu16 0.223(15) 0.149(11) 0.248(17) 0.007(10) -0.022(12) 0.145(12)
Ga16 0.112(6) 0.146(7) 0.075(5) 0.000(5) -0.010(4) 0.088(6)
Sn16 0.128(6) 0.162(7) 0.304(12) -0.014(7) -0.055(7) 0.100(5)
S18 0.157(18) 0.16(2) 0.104(15) -0.003(13) -0.037(13) 0.103(17)
Sn19 0.120(5) 0.131(5) 0.144(5) -0.056(4) -0.011(4) 0.069(4)
S19 0.082(12) 0.109(14) 0.157(18) -0.024(12) -0.020(12) 0.054(11)
S21 0.092(13) 0.113(14) 0.150(17) -0.013(12) -0.049(12) 0.062(11)
Ga21 0.106(6) 0.100(6) 0.105(6) 0.025(5) 0.031(5) 0.053(5)
Sn20 0.120(4) 0.167(6) 0.085(4) -0.007(4) 0.015(3) 0.091(4)
S20 0.113(15) 0.152(17) 0.091(13) 0.020(12) 0.044(11) 0.062(13)
S22 0.065(12) 0.108(15) 0.20(2) -0.017(14) -0.034(13) 0.040(11)
Sn22 0.141(6) 0.124(6) 0.207(8) 0.040(5) 0.057(6) 0.037(5)
S23 0.114(16) 0.150(19) 0.166(19) -0.045(16) 0.006(14) 0.087(15)
Ga23 0.123(7) 0.095(6) 0.122(7) 0.024(5) 0.032(6) 0.063(5)
S24 0.109(16) 0.123(17) 0.17(2) 0.036(15) -0.045(15) 0.012(14)
Ga24 0.090(6) 0.102(6) 0.110(6) 0.005(5) 0.012(5) 0.043(5)
S25 0.15(2) 0.18(2) 0.107(15) -0.005(14) -0.022(14) 0.091(17)
Ga25 0.120(6) 0.100(6) 0.099(6) -0.004(5) -0.009(5) 0.079(5)
S27 0.105(13) 0.105(13) 0.100(13) -0.026(10) -0.006(10) 0.063(11)
Ga27 0.117(6) 0.103(6) 0.106(6) 0.002(5) -0.027(5) 0.078(5)
S26 0.18(2) 0.156(19) 0.116(17) -0.065(15) -0.032(14) 0.100(18)
Ga26 0.117(6) 0.138(7) 0.104(6) -0.019(5) -0.011(5) 0.101(6)
S28 0.19(2) 0.17(2) 0.096(14) -0.022(14) -0.002(14) 0.12(2)
Sn28 0.115(4) 0.087(4) 0.103(4) 0.005(3) 0.005(3) 0.051(3)
S29 0.098(13) 0.106(14) 0.111(13) -0.008(11) 0.005(11) 0.064(12)
Ga29 0.113(6) 0.096(6) 0.079(5) 0.009(4) 0.028(4) 0.054(5)
Ga2S 0.077(5) 0.089(6) 0.173(9) -0.021(5) -0.040(5) 0.049(5)
S31 0.125(17) 0.19(2) 0.138(18) -0.003(15) -0.053(14) 0.103(17)
Ga31 0.130(7) 0.115(7) 0.077(5) -0.007(5) 0.014(5) 0.056(6)
S30 0.127(17) 0.15(2) 0.107(15) 0.043(14) 0.009(12) 0.072(15)
Ga30 0.135(7) 0.114(7) 0.096(6) -0.010(5) 0.025(5) 0.073(6)
S33 0.133(16) 0.107(15) 0.155(19) -0.073(14) -0.045(14) 0.051(13)
Sn33 0.142(5) 0.111(4) 0.133(5) 0.015(4) 0.019(4) 0.089(4)
S32 0.078(11) 0.071(11) 0.117(14) -0.022(10) -0.024(10) 0.020(9)
Sn32 0.115(4) 0.132(5) 0.100(4) -0.010(3) -0.022(3) 0.061(4)
S34 0.111(16) 0.103(16) 0.22(2) -0.070(17) -0.051(16) 0.022(13)
S35 0.088(12) 0.083(11) 0.089(12) 0.002(9) -0.009(9) 0.027(10)
S39 0.103(14) 0.147(17) 0.131(16) -0.024(13) -0.043(12) 0.081(14)
S38 0.102(13) 0.082(12) 0.107(13) 0.001(10) -0.006(10) 0.050(10)
S37 0.131(16) 0.103(14) 0.124(15) 0.009(12) 0.002(13) 0.057(13)
S36 0.071(11) 0.098(13) 0.111(15) -0.003(10) -0.013(10) 0.020(10)
S40 0.135(18) 0.124(17) 0.146(18) 0.070(15) 0.014(14) 0.046(15)
S41 0.18(2) 0.22(3) 0.14(2) -0.011(19) -0.08(2) 0.10(2)
S42 0.124(17) 0.15(2) 0.22(2) -0.009(18) -0.038(16) 0.094(17)
S43 0.083(12) 0.113(14) 0.118(14) 0.005(12) -0.019(11) 0.038(11)
Sn44 0.165(6) 0.208(8) 0.129(5) -0.002(5) -0.041(5) 0.121(6)
S45 0.112(16) 0.137(18) 0.23(3) -0.005(17) -0.031(16) 0.081(15)
S46 0.19(3) 0.19(2) 0.086(15) 0.043(15) 0.044(15) 0.10(2)
S47 0.108(14) 0.109(13) 0.101(13) 0.001(11) 0.009(11) 0.056(12)
S48 0.084(11) 0.092(12) 0.098(12) 0.015(10) -0.019(9) 0.050(10)
S49 0.101(13) 0.107(13) 0.075(11) 0.004(10) 0.003(10) 0.050(11)
S50 0.071(12) 0.098(14) 0.16(2) 0.002(13) -0.023(12) 0.006(11)
S51 0.094(13) 0.053(10) 0.171(17) -0.020(11) -0.038(12) 0.022(9)
S52 0.103(13) 0.100(14) 0.170(17) -0.020(12) -0.035(12) 0.069(12)
S53 0.125(15) 0.132(15) 0.086(12) -0.034(11) -0.039(11) 0.070(13)
S54 0.107(14) 0.107(15) 0.145(17) -0.050(13) -0.029(13) 0.055(12)
S55 0.101(15) 0.105(16) 0.24(3) -0.013(16) -0.007(15) 0.061(14)
S56 0.19(2) 0.22(2) 0.058(12) -0.022(14) -0.005(13) 0.12(2)
S57 0.110(15) 0.133(17) 0.148(18) 0.002(14) -0.048(13) 0.065(13)
S58 0.086(11) 0.076(10) 0.086(11) -0.008(8) -0.030(9) 0.049(9)
S59 0.076(10) 0.075(10) 0.096(11) -0.027(8) -0.021(9) 0.048(9)
S60 0.079(10) 0.057(9) 0.082(10) -0.023(8) -0.021(8) 0.032(8)
S61 0.064(9) 0.077(10) 0.061(9) -0.006(7) -0.015(7) 0.039(8)
S62 0.111(14) 0.128(15) 0.100(13) 0.015(11) 0.006(11) 0.082(12)
S63 0.129(16) 0.20(2) 0.067(11) -0.009(12) -0.017(11) 0.106(16)
S64 0.088(12) 0.115(13) 0.096(12) -0.006(10) -0.005(10) 0.066(11)
S65 0.153(19) 0.16(2) 0.156(19) -0.026(15) -0.024(15) 0.129(18)
S66 0.146(16) 0.123(14) 0.081(12) -0.009(10) -0.004(11) 0.106(13)
S67 0.126(16) 0.177(19) 0.101(14) -0.001(13) 0.014(12) 0.120(16)
S68 0.102(13) 0.128(14) 0.101(13) -0.014(11) -0.008(10) 0.082(12)
S69 0.139(16) 0.093(13) 0.084(12) 0.001(10) 0.004(11) 0.063(12)
S70 0.124(14) 0.087(12) 0.066(10) 0.009(9) 0.011(10) 0.048(11)
S71 0.132(16) 0.093(13) 0.100(13) -0.009(10) 0.026(11) 0.054(12)
S72 0.137(19) 0.106(16) 0.20(2) 0.026(15) 0.036(17) 0.048(15)
S73 0.16(2) 0.130(17) 0.16(2) 0.058(15) 0.076(17) 0.066(16)
S74 0.15(2) 0.121(19) 0.25(3) 0.037(19) 0.07(2) 0.042(17)
S75 0.118(14) 0.080(12) 0.109(14) 0.004(10) 0.018(11) 0.038(11)
S76 0.100(14) 0.122(15) 0.109(14) 0.024(12) 0.020(11) 0.056(12)
S77 0.108(13) 0.087(12) 0.115(14) 0.020(10) 0.015(11) 0.050(11)
S78 0.093(11) 0.093(11) 0.086(11) 0.012(9) 0.027(9) 0.066(10)
S79 0.081(10) 0.102(11) 0.051(9) 0.002(8) 0.004(7) 0.059(9)
S80 0.099(11) 0.091(11) 0.065(10) -0.004(8) 0.003(8) 0.068(10)
S81 0.081(10) 0.079(10) 0.058(9) -0.003(8) -0.006(8) 0.044(9)
S82 0.27(4) 0.25(4) 0.13(2) -0.06(2) -0.02(2) 0.18(3)
S84 0.18(3) 0.23(3) 0.123(19) -0.042(19) 0.033(18) 0.09(2)
S83 0.15(2) 0.076(14) 0.20(2) 0.011(14) -0.040(17) 0.025(13)
S85 0.18(3) 0.21(3) 0.18(3) 0.10(2) 0.01(2) 0.10(3)
S86 0.14(2) 0.25(4) 0.25(4) 0.00(3) -0.03(2) 0.13(3)
S87 0.25(4) 0.22(3) 0.20(3) 0.00(2) -0.03(3) 0.19(3)
S88 0.25(4) 0.16(3) 0.23(3) 0.00(2) -0.01(3) 0.16(3)
S44 0.18(2) 0.17(2) 0.16(2) 0.000(16) -0.037(18) 0.13(2)

loop_
_atom_type_symbol
_atom_type_description
_atom_type_scat_dispersion_real
_atom_type_scat_dispersion_imag
_atom_type_scat_source
Cu Cu 0.3201 1.2651 'International Tables Vol C Tables 4.2.6.8 and 6.1.1.4'
Ga Ga 0.2307 1.6083 'International Tables Vol C Tables 4.2.6.8 and 6.1.1.4'
S S 0.1246 0.1234 'International Tables Vol C Tables 4.2.6.8 and 6.1.1.4'
Sn Sn -0.6537 1.4246 'International Tables Vol C Tables 4.2.6.8 and 6.1.1.4'

loop_
_geom_angle_atom_site_label_1
_geom_angle_atom_site_label_2
_geom_angle_atom_site_label_3
_geom_angle
_geom_angle_site_symmetry_1
_geom_angle_site_symmetry_3
S47 Cu1 S19 105.7(8) . .
S47 Cu1 S59 111.9(8) . .
S59 Cu1 S19 111.8(7) . .
S60 Cu1 S19 113.9(8) . .
S60 Cu1 S47 112.9(7) . .
S60 Cu1 S59 100.9(6) . .
Ga5 S1 Cu12 105.3(8) . .
Ga7 S1 Ga5 105.1(9) . .
Ga7 S1 Cu12 106.4(9) . .
S30 Sn0A S40 105.9(10) . .
S30 Sn0A S85 111.0(10) . .
S40 Sn0A S85 109.5(11) . .
S46 Sn0A S30 112.9(10) . .
S46 Sn0A S40 112.7(10) . .
S46 Sn0A S85 104.9(12) . .
S32 Sn1 S50 106.3(8) . .
S35 Sn1 S32 117.4(8) . .
S35 Sn1 S50 110.6(8) . .
S36 Sn1 S32 108.8(8) . .
S36 Sn1 S35 107.6(8) . .
S36 Sn1 S50 105.6(8) . .
S32 Ga2 S33 107.9(9) . .
S32 Ga2 S34 108.7(9) . .
S32 Ga2 S51 115.9(8) . .
S34 Ga2 S33 101.2(10) . .
S51 Ga2 S33 111.5(9) . .
S51 Ga2 S34 110.6(10) . .
S50 Sn2 S34 109.2(10) . .
S83 Sn2 S34 107.1(11) . .
S83 Sn2 S50 116.8(10) . .
S83 Sn2 S88 108.2(11) . 5
S88 Sn2 S34 106.2(11) 5 .
S88 Sn2 S50 108.9(11) 5 .
S32 Cu2 S49 108.3(7) . .
S59 Cu2 S32 111.4(7) . .
S59 Cu2 S49 111.2(7) . .
S59 Cu2 S61 101.5(6) . .
S61 Cu2 S32 112.3(7) . .
S61 Cu2 S49 111.9(7) . .
Ga23 S2 Sn22 101.8(10) . .
S24 Ga3 S35 106.1(10) . .
S51 Ga3 S24 112.1(10) . .
S51 Ga3 S35 116.7(8) . .
S51 Ga3 S83 104.6(10) . .
S83 Ga3 S24 103.5(10) . .
S83 Ga3 S35 113.2(9) . .
S27 Cu3 S38 106.5(7) . .
S60 Cu3 S27 113.2(7) . .
S60 Cu3 S38 112.8(7) . .
S60 Cu3 S61 100.9(6) . .
S61 Cu3 S27 110.9(7) . .
S61 Cu3 S38 112.7(7) . .
Ga30 S3 Sn33 106.8(9) . .
Ga13 S4 Sn19 103.7(8) . .
S17 Sn4 S65 110.9(9) . .
S87 Sn4 S17 106.2(12) . .
S87 Sn4 S65 106.7(11) . .
S87 Sn4 S44 107.9(11) . .
S44 Sn4 S17 111.6(10) . .
S44 Sn4 S65 113.2(10) . .
S27 Ga4 S26 108.5(8) . .
S27 Ga4 S53 116.1(8) . .
S27 Ga4 S54 110.7(9) . .
S53 Ga4 S26 108.8(9) . .
S53 Ga4 S54 109.4(9) . .
S54 Ga4 S26 102.3(9) . .
S77 Cu4 S62 106.5(8) . .
S78 Cu4 S62 111.2(7) . .
S78 Cu4 S77 115.2(8) . .
S78 Cu4 S79 99.1(6) . .
S79 Cu4 S62 111.4(7) . .
S79 Cu4 S77 113.4(7) . .
Ga10 S5 Sn33 104.0(8) . .
S1 Ga5 S29 109.1(7) . .
S27 Ga5 S1 116.6(8) . .
S27 Ga5 S28 111.3(9) . .
S27 Ga5 S29 108.5(8) . .
S28 Ga5 S1 107.9(9) . .
S28 Ga5 S29 102.5(8) . .
S68 Cu5 S76 106.0(8) . .
S79 Cu5 S68 112.3(7) . .
S79 Cu5 S76 115.0(7) . .
S79 Cu5 S81 99.1(6) . .
S81 Cu5 S68 113.0(7) . .
S81 Cu5 S76 111.7(7) . .
S6 Sn5 S15 108.7(10) . .
S11 Sn5 S6 112.9(10) . .
S11 Sn5 S15 111.5(10) . .
S11 Sn5 S84 105.3(11) . .
S84 Sn5 S6 108.0(10) . .
S84 Sn5 S15 110.4(11) . .
S16 Cu6 S66 105.0(7) . .
S79 Cu6 S16 111.7(7) . .
S79 Cu6 S66 112.8(7) . .
S80 Cu6 S16 114.0(7) . .
S80 Cu6 S66 111.7(7) . .
S80 Cu6 S79 101.9(6) . .
S39 Ga6 S16 107.1(8) . .
S39 Ga6 S64 110.6(8) . .
S43 Ga6 S16 110.3(8) . .
S43 Ga6 S39 102.3(9) . .
S43 Ga6 S64 111.0(8) . .
S64 Ga6 S16 114.7(7) . .
Ga29 S6 Sn5 105.0(9) . .
S1 Ga7 S56 109.2(9) . .
S25 Ga7 S1 108.0(10) . .
S25 Ga7 S53 108.6(10) . .
S25 Ga7 S56 103.9(10) . .
S53 Ga7 S1 118.1(8) . .
S53 Ga7 S56 108.0(10) . .
S64 Cu7 S12 107.4(8) . .
S64 Cu7 S78 112.2(8) . .
S78 Cu7 S12 112.9(7) . .
S80 Cu7 S12 112.7(7) . .
S80 Cu7 S64 111.7(7) . .
S80 Cu7 S78 100.1(7) . .
Ga31 S7 Sn32 107.4(8) . .
S24 Sn9 S25 107.4(11) . .
S57 Sn9 S24 107.2(9) . .
S57 Sn9 S25 110.2(8) . .
S57 Sn9 S58 112.1(8) . .
S58 Sn9 S24 111.7(7) . .
S58 Sn9 S25 108.1(8) . .
S86 Cu9 S74 172.8(19) . 2
Ga25 S9 Sn28 105.6(9) . .
S29 Sn8 S48 105.9(7) . .
S36 Sn8 S29 108.8(7) . .
S36 Sn8 S48 106.9(7) . .
S61 Sn8 S29 112.2(6) . .
S61 Sn8 S36 109.4(7) . .
S61 Sn8 S48 113.3(6) . .
S51 Cu0A S52 108.3(8) . .
S51 Cu0A S59 112.6(8) . .
S58 Cu0A S51 112.4(8) . .
S58 Cu0A S52 112.7(7) . .
S58 Cu0A S59 98.8(6) . .
S59 Cu0A S52 111.8(8) . .
Ga24 S8 Sn32 105.3(9) . .
S31 Ga10 S5 104.6(9) . .
S62 Ga10 S5 110.8(9) . .
S62 Ga10 S31 106.1(9) . .
S62 Ga10 S64 116.6(7) . .
S64 Ga10 S5 108.2(8) . .
S64 Ga10 S31 110.0(9) . .
S84 Cu10 S85 173.2(11) 8_545 .
Ga25 S10 Cu13 106.1(9) . .
Ga25 S10 Ga27 109.6(9) . .
Ga27 S10 Cu13 105.1(8) . .
S30 Cu11 S38 106.9(9) . .
S30 Cu11 S48 104.7(8) . .
S38 Cu11 S48 107.7(7) . .
S49 Cu11 S30 109.3(9) . .
S49 Cu11 S38 117.7(7) . .
S49 Cu11 S48 109.7(7) . .
S21 Cu1A S53 107.5(8) . .
S58 Cu1A S21 114.0(7) . .
S58 Cu1A S53 112.6(8) . .
S58 Cu1A S60 99.1(6) . .
S60 Cu1A S21 110.4(8) . .
S60 Cu1A S53 113.2(7) . .
Sn5 S11 Ga31 106.7(12) . .
S35 Cu12 S1 105.0(8) . .
S58 Cu12 S1 113.4(7) . .
S58 Cu12 S35 114.9(7) . .
S61 Cu12 S1 112.4(7) . .
S61 Cu12 S35 112.0(7) . .
S61 Cu12 S58 99.4(6) . .
S38 Ga12 S47 117.7(8) . .
S37 Ga12 S38 108.6(9) . .
S37 Ga12 S40 103.8(9) . .
S37 Ga12 S47 107.6(8) . .
S40 Ga12 S38 106.5(9) . .
S40 Ga12 S47 111.8(10) . .
Ga29 S12 Cu7 104.7(7) . .
Ga30 S12 Cu7 104.5(8) . .
Ga30 S12 Ga29 106.9(9) . .
Ga27 S13 Sn32 104.6(7) . .
S46 Ga13 S4 103.7(10) . .
S46 Ga13 S47 107.9(10) . .
S47 Ga13 S4 109.8(9) . .
S49 Ga13 S4 107.7(9) . .
S49 Ga13 S46 108.6(10) . .
S49 Ga13 S47 118.2(8) . .
S70 Cu13 S10 108.6(8) . .
S70 Cu13 S80 112.5(7) . .
S70 Cu13 S81 111.4(7) . .
S80 Cu13 S10 111.3(7) . .
S81 Cu13 S10 112.4(8) . .
S81 Cu13 S80 100.6(6) . .
Ga30 S15 Sn5 103.2(10) . .
S82 Cu15 S41 174.3(16) . 8_544
S26 Sn15 S28 112.2(10) . .
S26 Sn15 S56 111.6(10) . .
S56 Sn15 S28 112.7(10) . .
S82 Sn15 S26 107.6(12) . .
S82 Sn15 S28 102.7(11) . .
S82 Sn15 S56 109.5(11) . .
S21 Ga15 S52 116.7(8) . .
S21 Ga15 S57 111.6(10) . .
S42 Ga15 S21 108.8(9) . .
S42 Ga15 S52 108.8(10) . .
S42 Ga15 S57 101.9(10) . .
S52 Ga15 S57 108.1(9) . .
Ga23 S14 Sn33 105.3(9) . .
S71 Cu14 S75 104.6(8) . .
S71 Cu14 S78 112.0(8) . .
S78 Cu14 S75 113.7(8) . .
S81 Cu14 S71 115.7(7) . .
S81 Cu14 S75 111.1(7) . .
S81 Cu14 S78 100.0(6) . .
S37 Sn14 S22 103.3(9) . .
S54 Sn14 S22 109.7(8) . .
S54 Sn14 S37 109.1(8) . .
S60 Sn14 S22 111.2(7) . .
S60 Sn14 S37 109.6(7) . .
S60 Sn14 S54 113.5(7) . .
Ga25 S17 Sn4 103.1(10) . .
S19 Ga17 S23 108.1(10) . .
S19 Ga17 S52 118.1(9) . .
S19 Ga17 S55 108.2(8) . .
S23 Ga17 S55 107.7(9) . .
S52 Ga17 S23 107.2(9) . .
S52 Ga17 S55 107.1(9) . .
Cu6 S16 Ga6 103.9(7) . .
Ga16 S16 Cu6 107.2(8) . .
Ga16 S16 Ga6 107.7(7) . .
S87 Cu16 S88 173.8(13) . .
S16 Ga16 S18 107.1(9) . .
S62 Ga16 S16 118.2(7) . .
S62 Ga16 S18 107.6(8) . .
S62 Ga16 S63 112.6(9) . .
S63 Ga16 S16 108.3(8) . .
S63 Ga16 S18 101.5(9) . .
S45 Sn16 S42 112.0(10) . .
S55 Sn16 S42 110.2(10) . .
S55 Sn16 S45 112.9(10) . .
S55 Sn16 S86 107.3(12) . .
S86 Sn16 S42 108.9(12) . .
S86 Sn16 S45 105.3(12) . .
Ga16 S18 Sn44 103.5(9) . .
S4 Sn19 S33 103.8(9) . .
S23 Sn19 S4 107.3(9) . .
S23 Sn19 S33 108.2(9) . .
S59 Sn19 S4 111.4(7) . .
S59 Sn19 S23 112.5(7) . .
S59 Sn19 S33 113.1(8) . .
Ga17 S19 Cu1 107.3(8) . .
Ga17 S19 Ga2S 106.0(10) . .
Ga2S S19 Cu1 104.6(9) . .
Ga15 S21 Cu1A 104.5(8) . .
Ga2S S21 Cu1A 107.5(9) . .
Ga2S S21 Ga15 107.3(10) . .
S73 Ga21 S20 102.4(9) . .
S76 Ga21 S20 110.7(9) . .
S76 Ga21 S73 109.3(10) . .
S77 Ga21 S20 105.6(9) . .
S77 Ga21 S73 107.7(9) . .
S77 Ga21 S76 119.7(8) . .
S20 Sn20 S63 104.4(9) . .
S20 Sn20 S67 111.0(8) . .
S67 Sn20 S63 103.4(8) . .
S79 Sn20 S20 113.9(7) . .
S79 Sn20 S63 111.6(7) . .
S79 Sn20 S67 111.8(7) . .
Ga21 S20 Sn20 103.6(7) . .
Ga2S S22 Sn14 104.5(8) . .
S72 Sn22 S2 113.5(10) . .
S72 Sn22 S73 112.3(10) . .
S73 Sn22 S2 109.5(10) . .
S74 Sn22 S2 107.3(10) . .
S74 Sn22 S72 103.7(12) . .
S74 Sn22 S73 110.2(11) . .
Ga17 S23 Sn19 105.9(8) . .
S2 Ga23 S14 101.7(9) . .
S2 Ga23 S75 109.6(10) . .
S2 Ga23 S77 108.9(9) . .
S75 Ga23 S14 109.5(9) . .
S75 Ga23 S77 118.0(8) . .
S77 Ga23 S14 107.9(9) . .
Ga3 S24 Sn9 104.1(10) . .
S8 Ga24 S72 100.4(10) . .
S8 Ga24 S75 109.0(9) . .
S8 Ga24 S76 108.6(9) . .
S75 Ga24 S72 109.5(9) . .
S76 Ga24 S72 109.7(9) . .
S76 Ga24 S75 118.1(8) . .
Ga7 S25 Sn9 109.8(11) . .
S9 Ga25 S17 102.8(9) . .
S9 Ga25 S66 107.9(8) . .
S10 Ga25 S9 111.9(8) . .
S10 Ga25 S17 109.1(9) . .
S10 Ga25 S66 117.5(8) . .
S66 Ga25 S17 106.5(8) . .
Ga4 S27 Cu3 107.2(8) . .
Ga5 S27 Cu3 108.4(8) . .
Ga5 S27 Ga4 106.8(9) . .
S10 Ga27 S13 112.0(8) . .
S10 Ga27 S68 117.1(7) . .
S10 Ga27 S44 107.2(10) . .
S13 Ga27 S68 107.1(8) . .
S13 Ga27 S44 104.8(9) . .
S68 Ga27 S44 107.9(9) . .
Ga4 S26 Sn15 102.7(10) . .
S66 Ga26 S65 106.6(9) . .
S66 Ga26 S67 109.0(8) . .
S66 Ga26 S68 118.3(7) . .
S67 Ga26 S65 100.0(8) . .
S68 Ga26 S65 112.2(8) . .
S68 Ga26 S67 109.2(9) . .
Ga5 S28 Sn15 102.3(10) . .
S9 Sn28 S43 106.3(8) . .
S9 Sn28 S69 108.3(7) . .
S69 Sn28 S43 109.6(8) . .
S80 Sn28 S9 111.4(7) . .
S80 Sn28 S43 109.3(7) . .
S80 Sn28 S69 111.9(6) . .
Ga5 S29 Sn8 104.2(7) . .
S6 Ga29 S69 104.4(9) . .
S6 Ga29 S70 109.9(8) . .
S12 Ga29 S6 106.0(9) . .
S12 Ga29 S69 109.0(8) . .
S12 Ga29 S70 117.7(7) . .
S69 Ga29 S70 109.1(8) . .
S19 Ga2S S22 106.1(9) . .
S21 Ga2S S19 117.8(8) . .
S21 Ga2S S22 112.5(9) . .
S45 Ga2S S19 108.9(10) . .
S45 Ga2S S21 108.5(10) . .
S45 Ga2S S22 101.9(9) . .
Ga10 S31 Sn44 104.4(9) . .
S7 Ga31 S71 107.6(8) . .
S11 Ga31 S7 106.7(10) . .
S11 Ga31 S70 111.7(9) . .
S11 Ga31 S71 107.2(10) . .
S70 Ga31 S7 107.3(8) . .
S70 Ga31 S71 116.0(8) . .
Cu11 S30 Sn0A 105.6(9) . .
S3 Ga30 S12 109.9(9) . .
S3 Ga30 S15 103.8(10) . .
S3 Ga30 S71 106.2(9) . .
S12 Ga30 S15 107.2(9) . .
S12 Ga30 S71 118.8(8) . .
S71 Ga30 S15 110.0(10) . .
Ga2 S33 Sn19 102.9(8) . .
S3 Sn33 S5 105.5(9) . .
S3 Sn33 S14 107.3(8) . .
S3 Sn33 S78 111.9(7) . .
S14 Sn33 S5 108.9(9) . .
S78 Sn33 S5 111.1(7) . .
S78 Sn33 S14 111.9(7) . .
Sn1 S32 Cu2 105.5(8) . .
Ga2 S32 Sn1 107.4(9) . .
Ga2 S32 Cu2 107.3(8) . .
S7 Sn32 S8 106.1(8) . .
S7 Sn32 S13 111.3(8) . .
S8 Sn32 S13 107.0(8) . .
S81 Sn32 S7 110.5(7) . .
S81 Sn32 S8 110.3(7) . .
S81 Sn32 S13 111.3(6) . .
Ga2 S34 Sn2 102.0(10) . .
Sn1 S35 Ga3 104.4(8) . .
Sn1 S35 Cu12 107.5(8) . .
Cu12 S35 Ga3 105.3(8) . .
Ga6 S39 Sn44 103.9(9) . .
Cu11 S38 Cu3 106.2(8) . .
Ga12 S38 Cu3 105.3(8) . .
Ga12 S38 Cu11 104.3(8) . .
Ga12 S37 Sn14 106.7(9) . .
Sn1 S36 Sn8 108.7(8) . .
Ga12 S40 Sn0A 103.6(9) . .
Cu15 S41 Sn44 90.2(12) 6 .
Ga15 S42 Sn16 102.2(11) . .
Ga6 S43 Sn28 104.8(8) . .
S18 Sn44 S39 111.6(8) . .
S31 Sn44 S18 111.2(10) . .
S31 Sn44 S39 112.3(9) . .
S31 Sn44 S41 110.0(10) . .
S41 Sn44 S18 105.8(10) . .
S41 Sn44 S39 105.5(10) . .
Ga2S S45 Sn16 103.8(10) . .
Ga13 S46 Sn0A 106.3(10) . .
Cu1 S47 Ga12 106.7(8) . .
Cu1 S47 Ga13 106.7(9) . .
Ga13 S47 Ga12 104.5(9) . .
Cu11 S48 Sn8 103.8(6) . .
Cu11 S49 Cu2 106.4(8) . .
Cu11 S49 Ga13 107.3(8) . .
Ga13 S49 Cu2 105.6(8) . .
Sn1 S50 Sn2 104.4(9) . .
Ga2 S51 Cu0A 106.5(9) . .
Ga3 S51 Ga2 107.2(9) . .
Ga3 S51 Cu0A 108.3(9) . .
Ga15 S52 Cu0A 105.5(9) . .
Ga17 S52 Cu0A 107.6(9) . .
Ga17 S52 Ga15 105.4(9) . .
Ga4 S53 Cu1A 104.2(9) . .
Ga7 S53 Ga4 107.2(9) . .
Ga7 S53 Cu1A 107.2(9) . .
Ga4 S54 Sn14 103.2(8) . .
Sn16 S55 Ga17 105.1(10) . .
Ga7 S56 Sn15 102.4(9) . .
Ga15 S57 Sn9 103.2(9) . .
Cu0A S58 Sn9 104.4(7) . .
Cu0A S58 Cu12 114.0(7) . .
Cu1A S58 Sn9 103.3(6) . .
Cu1A S58 Cu0A 116.1(8) . .
Cu1A S58 Cu12 114.4(7) . .
Cu12 S58 Sn9 102.4(7) . .
Cu1 S59 Cu0A 112.8(7) . .
Cu2 S59 Cu1 113.6(7) . .
Cu2 S59 Cu0A 113.0(8) . .
Cu2 S59 Sn19 106.7(7) . .
Sn19 S59 Cu1 106.0(7) . .
Sn19 S59 Cu0A 103.6(7) . .
Cu1 S60 Cu3 114.7(7) . .
Cu1 S60 Cu1A 113.5(7) . .
Cu1 S60 Sn14 105.6(7) . .
Cu3 S60 Cu1A 112.6(8) . .
Cu3 S60 Sn14 104.6(6) . .
Cu1A S60 Sn14 104.5(6) . .
Cu2 S61 Sn8 104.7(6) . .
Cu3 S61 Cu2 113.1(7) . .
Cu3 S61 Sn8 105.5(6) . .
Cu12 S61 Cu2 112.8(7) . .
Cu12 S61 Cu3 113.7(7) . .
Cu12 S61 Sn8 106.2(7) . .
Ga10 S62 Cu4 105.2(8) . .
Ga16 S62 Cu4 104.6(8) . .
Ga16 S62 Ga10 108.3(10) . .
Ga16 S63 Sn20 102.8(8) . .
Cu7 S64 Ga6 107.3(7) . .
Cu7 S64 Ga10 107.7(9) . .
Ga10 S64 Ga6 107.1(8) . .
Ga26 S65 Sn4 100.4(9) . .
Ga25 S66 Cu6 105.7(7) . .
Ga26 S66 Cu6 104.1(9) . .
Ga26 S66 Ga25 106.4(8) . .
Ga26 S67 Sn20 103.2(7) . .
Cu5 S68 Ga27 107.2(8) . .
Cu5 S68 Ga26 106.8(8) . .
Ga27 S68 Ga26 104.1(9) . .
Ga29 S69 Sn28 104.8(8) . .
Cu13 S70 Ga29 106.9(8) . .
Cu13 S70 Ga31 109.2(8) . .
Ga31 S70 Ga29 104.4(8) . .
Cu14 S71 Ga31 105.3(8) . .
Cu14 S71 Ga30 108.5(10) . .
Ga30 S71 Ga31 104.2(9) . .
Ga24 S72 Sn22 100.9(12) . .
Ga21 S73 Sn22 101.8(9) . .
Cu9 S74 Sn22 89.0(12) 3 .
Ga23 S75 Cu14 105.3(9) . .
Ga23 S75 Ga24 106.0(9) . .
Ga24 S75 Cu14 106.8(8) . .
Ga21 S76 Cu5 104.3(9) . .
Ga24 S76 Cu5 106.7(8) . .
Ga24 S76 Ga21 104.9(9) . .
Ga21 S77 Cu4 105.7(8) . .
Ga21 S77 Ga23 104.8(9) . .
Ga23 S77 Cu4 104.6(8) . .
Cu4 S78 Cu7 116.3(8) . .
Cu4 S78 Cu14 112.8(8) . .
Cu4 S78 Sn33 104.9(7) . .
Cu7 S78 Cu14 113.3(8) . .
Cu7 S78 Sn33 104.4(7) . .
Cu14 S78 Sn33 103.4(7) . .
Cu4 S79 Sn20 103.7(6) . .
Cu5 S79 Cu4 113.1(8) . .
Cu5 S79 Sn20 103.4(6) . .
Cu6 S79 Cu4 113.6(7) . .
Cu6 S79 Cu5 115.2(7) . .
Cu6 S79 Sn20 106.4(7) . .
Cu6 S80 Cu7 113.1(7) . .
Cu6 S80 Cu13 112.4(7) . .
Cu6 S80 Sn28 106.9(7) . .
Cu7 S80 Cu13 113.6(7) . .
Cu7 S80 Sn28 105.7(7) . .
Cu13 S80 Sn28 104.3(7) . .
Cu5 S81 Cu13 113.8(7) . .
Cu5 S81 Cu14 114.5(7) . .
Cu5 S81 Sn32 104.6(7) . .
Cu13 S81 Sn32 104.2(6) . .
Cu14 S81 Cu13 112.7(7) . .
Cu14 S81 Sn32 105.7(7) . .
Cu15 S82 Sn15 94.1(14) . .
Cu10 S84 Sn5 93.4(12) 6_554 .
Ga3 S83 Sn2 105.1(10) . .
Cu10 S85 Sn0A 89.2(13) . .
Cu9 S86 Sn16 97.3(14) . .
Cu16 S87 Sn4 95.6(14) . .
Cu16 S88 Sn2 97.6(13) . 9_554
Sn4 S44 Ga27 105.4(10) . .

loop_
_geom_bond_atom_site_label_1
_geom_bond_atom_site_label_2
_geom_bond_distance
_geom_bond_site_symmetry_2
Cu1 S19 2.35(2) .
Cu1 S47 2.28(2) .
Cu1 S59 2.303(18) .
Cu1 S60 2.251(17) .
S1 Ga5 2.32(2) .
S1 Ga7 2.31(2) .
S1 Cu12 2.33(2) .
Sn0A S30 2.37(2) .
Sn0A S40 2.39(3) .
Sn0A S46 2.32(3) .
Sn0A S85 2.41(3) .
Sn1 S32 2.28(2) .
Sn1 S35 2.273(19) .
Sn1 S36 2.22(2) .
Sn1 S50 2.32(2) .
Ga2 S33 2.34(3) .
Ga2 S32 2.26(2) .
Ga2 S34 2.29(2) .
Ga2 S51 2.27(2) .
Sn2 S34 2.44(3) .
Sn2 S50 2.35(3) .
Sn2 S83 2.34(3) .
Sn2 S88 2.34(3) 5
Cu2 S32 2.336(18) .
Cu2 S49 2.37(2) .
Cu2 S59 2.264(17) .
Cu2 S61 2.301(16) .
S2 Sn22 2.46(3) .
S2 Ga23 2.28(3) .
Ga3 S24 2.32(3) .
Ga3 S35 2.35(2) .
Ga3 S51 2.24(3) .
Ga3 S83 2.27(2) .
Cu3 S27 2.289(19) .
Cu3 S38 2.33(2) .
Cu3 S60 2.268(17) .
Cu3 S61 2.279(16) .
S3 Ga30 2.25(2) .
S3 Sn33 2.34(2) .
S4 Ga13 2.37(2) .
S4 Sn19 2.39(3) .
Sn4 S17 2.41(3) .
Sn4 S65 2.42(3) .
Sn4 S87 2.30(3) .
Sn4 S44 2.31(3) .
Ga4 S27 2.29(2) .
Ga4 S26 2.34(2) .
Ga4 S53 2.31(2) .
Ga4 S54 2.34(3) .
Cu4 S62 2.43(2) .
Cu4 S77 2.34(2) .
Cu4 S78 2.233(18) .
Cu4 S79 2.307(17) .
S5 Ga10 2.31(2) .
S5 Sn33 2.43(2) .
Ga5 S27 2.24(2) .
Ga5 S28 2.32(2) .
Ga5 S29 2.34(2) .
Cu5 S68 2.293(19) .
Cu5 S76 2.34(2) .
Cu5 S79 2.266(17) .
Cu5 S81 2.272(17) .
Sn5 S6 2.38(3) .
Sn5 S11 2.26(3) .
Sn5 S15 2.39(3) .
Sn5 S84 2.30(3) .
Cu6 S16 2.321(17) .
Cu6 S66 2.384(18) .
Cu6 S79 2.260(19) .
Cu6 S80 2.245(17) .
Ga6 S16 2.339(18) .
Ga6 S39 2.28(2) .
Ga6 S43 2.24(2) .
Ga6 S64 2.30(2) .
S6 Ga29 2.291(19) .
Ga7 S25 2.10(3) .
Ga7 S53 2.21(3) .
Ga7 S56 2.36(2) .
Cu7 S12 2.411(19) .
Cu7 S64 2.28(2) .
Cu7 S78 2.283(19) .
Cu7 S80 2.272(16) .
S7 Ga31 2.31(2) .
S7 Sn32 2.38(2) .
Sn9 S24 2.42(2) .
Sn9 S25 2.42(3) .
Sn9 S57 2.40(2) .
Sn9 S58 2.401(17) .
Cu9 S74 2.18(4) 2
Cu9 S86 2.14(4) .
S9 Ga25 2.26(2) .
S9 Sn28 2.387(19) .
Sn8 S29 2.365(19) .
Sn8 S36 2.343(19) .
Sn8 S48 2.392(17) .
Sn8 S61 2.305(14) .
Cu0A S51 2.303(19) .
Cu0A S52 2.34(2) .
Cu0A S58 2.272(19) .
Cu0A S59 2.30(2) .
S8 Ga24 2.23(2) .
S8 Sn32 2.43(2) .
Ga10 S31 2.30(2) .
Ga10 S62 2.29(2) .
Ga10 S64 2.29(2) .
Cu10 S84 2.14(4) 8_545
Cu10 S85 2.26(4) .
S10 Cu13 2.39(2) .
S10 Ga25 2.20(2) .
S10 Ga27 2.27(2) .
Cu11 S30 2.29(2) .
Cu11 S38 2.33(2) .
Cu11 S48 2.33(2) .
Cu11 S49 2.26(2) .
Cu1A S21 2.356(19) .
Cu1A S53 2.38(2) .
Cu1A S58 2.228(18) .
Cu1A S60 2.309(18) .
S11 Ga31 2.27(2) .
Cu12 S35 2.285(19) .
Cu12 S58 2.284(18) .
Cu12 S61 2.269(17) .
Ga12 S38 2.32(2) .
Ga12 S37 2.23(3) .
Ga12 S40 2.32(2) .
Ga12 S47 2.33(2) .
S12 Ga29 2.28(2) .
S12 Ga30 2.27(2) .
S13 Ga27 2.29(2) .
S13 Sn32 2.43(2) .
Ga13 S46 2.27(2) .
Ga13 S47 2.29(2) .
Ga13 S49 2.27(2) .
Cu13 S70 2.299(19) .
Cu13 S80 2.316(18) .
Cu13 S81 2.302(18) .
S15 Ga30 2.30(2) .
Cu15 S41 2.24(4) 8_544
Cu15 S82 2.18(4) .
Sn15 S26 2.37(3) .
Sn15 S28 2.39(3) .
Sn15 S56 2.38(3) .
Sn15 S82 2.28(3) .
Ga15 S21 2.30(2) .
Ga15 S42 2.29(2) .
Ga15 S52 2.33(2) .
Ga15 S57 2.38(3) .
S14 Ga23 2.32(2) .
S14 Sn33 2.39(2) .
Cu14 S71 2.28(2) .
Cu14 S75 2.34(2) .
Cu14 S78 2.30(2) .
Cu14 S81 2.274(17) .
Sn14 S22 2.412(19) .
Sn14 S37 2.40(2) .
Sn14 S54 2.39(2) .
Sn14 S60 2.333(15) .
S17 Ga25 2.33(2) .
Ga17 S19 2.28(2) .
Ga17 S23 2.29(3) .
Ga17 S52 2.28(3) .
Ga17 S55 2.39(2) .
S16 Ga16 2.28(2) .
Cu16 S87 2.03(4) .
Cu16 S88 2.07(4) .
Ga16 S18 2.33(2) .
Ga16 S62 2.24(2) .
Ga16 S63 2.27(2) .
Sn16 S42 2.44(3) .
Sn16 S45 2.40(3) .
Sn16 S55 2.22(3) .
Sn16 S86 2.31(3) .
S18 Sn44 2.36(3) .
Sn19 S23 2.38(2) .
Sn19 S33 2.40(2) .
Sn19 S59 2.295(16) .
S19 Ga2S 2.29(2) .
S21 Ga2S 2.26(3) .
Ga21 S20 2.36(2) .
Ga21 S73 2.33(2) .
Ga21 S76 2.32(2) .
Ga21 S77 2.28(2) .
Sn20 S20 2.36(2) .
Sn20 S63 2.46(2) .
Sn20 S67 2.42(2) .
Sn20 S79 2.344(15) .
S22 Ga2S 2.30(2) .
Sn22 S72 2.43(3) .
Sn22 S73 2.44(3) .
Sn22 S74 2.39(3) .
Ga23 S75 2.30(2) .
Ga23 S77 2.32(2) .
Ga24 S72 2.32(3) .
Ga24 S75 2.31(2) .
Ga24 S76 2.27(2) .
Ga25 S66 2.30(2) .
Ga27 S68 2.31(2) .
Ga27 S44 2.35(2) .
Ga26 S65 2.36(2) .
Ga26 S66 2.30(2) .
Ga26 S67 2.33(2) .
Ga26 S68 2.32(2) .
Sn28 S43 2.46(2) .
Sn28 S69 2.41(2) .
Sn28 S80 2.329(18) .
Ga29 S69 2.31(2) .
Ga29 S70 2.34(2) .
Ga2S S45 2.24(2) .
S31 Sn44 2.35(3) .
Ga31 S70 2.30(2) .
Ga31 S71 2.36(2) .
Ga30 S71 2.29(2) .
Sn33 S78 2.356(16) .
Sn32 S81 2.350(16) .
S39 Sn44 2.39(3) .
S41 Sn44 2.35(2) .

loop_
_twin_individual_id
_twin_individual_mass_fraction_refined
1 0.29(4)
2 0.71(4)
